data_7023920
loop_
_publ_author_name
'Zhou, Li'
'Wang, Chenggang'
'Zheng, Xiaofang'
'Tian, Zhengfang'
'Wen, Lili'
'Qu, Hua'
'Li, Dongfeng'

_publ_section_title
;
 New metal-organic frameworks based on 2,5-thiophenedicarboxylate and
 pyridine- or imidazole-based spacers: syntheses, topological structures,
 and properties.
;
_journal_issue 46
_journal_name_full 'Dalton transactions (Cambridge, England : 2003)'
_journal_page_first 16375
_journal_page_last 16386
_journal_paper_doi 10.1039/c3dt51905h
_journal_volume 42
_journal_year 2013
_chemical_formula_sum 'C19 H22 Cd N2 O7 S'
_chemical_formula_weight 534.85
_chemical_name_systematic
; 
 ? 
;
_space_group_IT_number 14
_symmetry_cell_setting monoclinic
_symmetry_space_group_name_Hall '-P 2ybc'
_symmetry_space_group_name_H-M 'P 1 21/c 1'
_atom_sites_solution_hydrogens geom
_atom_sites_solution_primary direct
_atom_sites_solution_secondary difmap
_audit_creation_method SHELXL-97
_cell_angle_alpha 90.00
_cell_angle_beta 104.499(2)
_cell_angle_gamma 90.00
_cell_formula_units_Z 4
_cell_length_a 10.5078(18)
_cell_length_b 18.163(3)
_cell_length_c 11.574(2)
_cell_measurement_reflns_used 9919
_cell_measurement_temperature 296(2)
_cell_measurement_theta_max 31.8
_cell_measurement_theta_min 2.3
_cell_volume 2138.6(6)
_computing_cell_refinement SMART
_computing_data_collection 'SMART (Bruker, 2000)'
_computing_data_reduction 'SAINT (Bruker, 2000)'
_computing_molecular_graphics SHELXTL
_computing_publication_material SHELXTL
_computing_structure_refinement SHELXTL
_computing_structure_solution 'SHELXTL (Bruker, 2000)'
_diffrn_ambient_temperature 296(2)
_diffrn_measured_fraction_theta_full 0.992
_diffrn_measured_fraction_theta_max 0.992
_diffrn_measurement_device_type 'Bruker APEX CCD'
_diffrn_radiation_monochromator graphite
_diffrn_radiation_source 'fine-focus sealed tube'
_diffrn_radiation_type MoK\a
_diffrn_radiation_wavelength 0.71073
_diffrn_reflns_av_R_equivalents 0.0210
_diffrn_reflns_av_unetI/netI 0.0227
_diffrn_reflns_limit_h_max 12
_diffrn_reflns_limit_h_min -12
_diffrn_reflns_limit_k_max 22
_diffrn_reflns_limit_k_min -20
_diffrn_reflns_limit_l_max 14
_diffrn_reflns_limit_l_min -14
_diffrn_reflns_number 13422
_diffrn_reflns_theta_full 25.50
_diffrn_reflns_theta_max 25.50
_diffrn_reflns_theta_min 2.00
_exptl_absorpt_coefficient_mu 1.162
_exptl_absorpt_correction_T_max 0.870
_exptl_absorpt_correction_T_min 0.834
_exptl_absorpt_correction_type multi-scan
_exptl_absorpt_process_details 'SADABS; Bruker, 2000'
_exptl_crystal_colour colorless
_exptl_crystal_density_diffrn 1.661
_exptl_crystal_density_method 'not measured'
_exptl_crystal_description block
_exptl_crystal_F_000 1080
_exptl_crystal_size_max 0.16
_exptl_crystal_size_mid 0.13
_exptl_crystal_size_min 0.12
_refine_diff_density_max 0.799
_refine_diff_density_min -0.628
_refine_diff_density_rms 0.122
_refine_ls_extinction_method none
_refine_ls_goodness_of_fit_ref 1.372
_refine_ls_hydrogen_treatment mixed
_refine_ls_matrix_type full
_refine_ls_number_parameters 278
_refine_ls_number_reflns 3951
_refine_ls_number_restraints 9
_refine_ls_restrained_S_all 1.370
_refine_ls_R_factor_all 0.0487
_refine_ls_R_factor_gt 0.0455
_refine_ls_shift/su_max 0.001
_refine_ls_shift/su_mean 0.000
_refine_ls_structure_factor_coef Fsqd
_refine_ls_weighting_details 'calc w=1/[\s^2^(Fo^2^)+(0.0205P)^2^+13.1814P] where P=(Fo^2^+2Fc^2^)/3'
_refine_ls_weighting_scheme calc
_refine_ls_wR_factor_gt 0.1370
_refine_ls_wR_factor_ref 0.1378
_reflns_number_gt 3601
_reflns_number_total 3951
_reflns_threshold_expression >2sigma(I)
_cod_data_source_file c3dt51905h.txt
_cod_data_source_block 2
_cod_depositor_comments
;
The following automatic conversions were performed:

'_symmetry_cell_setting' value 'Monoclinic' changed to 'monoclinic'
according to /home/saulius/struct/CIF-dictionaries/cif_core.dic
dictionary named 'cif_core.dic' version 2.4.2 from 2011-04-26.

Automatic conversion script
Id: cif_fix_values 1891 2012-01-12 08:04:46Z andrius 
;
_cod_original_sg_symbol_H-M P21/c
_cod_database_code 7023920

loop_
_symmetry_equiv_pos_as_xyz
'x, y, z'
'-x, y+1/2, -z+1/2'
'-x, -y, -z'
'x, -y-1/2, z-1/2'

loop_
_atom_site_label
_atom_site_type_symbol
_atom_site_fract_x
_atom_site_fract_y
_atom_site_fract_z
_atom_site_U_iso_or_equiv
_atom_site_adp_type
_atom_site_occupancy
_atom_site_symmetry_multiplicity
_atom_site_calc_flag
_atom_site_refinement_flags
O7 O 0.0675(8) 0.3611(4) 0.8083(6) 0.0761(19) Uani 1 1 d GD
H7A H 0.0392 0.3565 0.7360 0.091 Uiso 1 1 d GD
H7B H 0.0401 0.3257 0.8390 0.091 Uiso 1 1 d GD
Cd1 Cd 0.25132(4) 0.15128(2) 0.00270(4) 0.02904(16) Uani 1 1 d .
S1 S -0.24973(15) 0.17092(9) 0.00783(13) 0.0302(3) Uani 1 1 d .
O2 O 0.0366(5) 0.1518(3) 0.0449(5) 0.0452(12) Uani 1 1 d .
C5 C -0.3887(5) 0.2074(3) -0.0867(5) 0.0254(12) Uani 1 1 d .
C2 C -0.1515(5) 0.2105(3) -0.0741(5) 0.0260(12) Uani 1 1 d .
O1 O 0.0624(4) 0.2195(3) -0.1042(4) 0.0390(11) Uani 1 1 d .
N1 N 0.2771(5) 0.0483(3) 0.1274(5) 0.0342(12) Uani 1 1 d .
C3 C -0.2233(6) 0.2492(3) -0.1684(6) 0.0289(13) Uani 1 1 d .
H3 H -0.1867 0.2739 -0.2226 0.035 Uiso 1 1 calc R
C1 C -0.0086(6) 0.1934(3) -0.0408(5) 0.0295(13) Uani 1 1 d .
N2 N 0.2069(5) 0.0739(3) -0.1642(5) 0.0347(12) Uani 1 1 d .
C4 C -0.3589(6) 0.2479(3) -0.1756(6) 0.0305(13) Uani 1 1 d .
H4 H -0.4215 0.2720 -0.2345 0.037 Uiso 1 1 calc R
C6 C -0.5178(6) 0.1904(4) -0.0615(6) 0.0328(14) Uani 1 1 d .
C10 C 0.4148(7) -0.0311(4) 0.2688(6) 0.0411(16) Uani 1 1 d .
H10 H 0.4995 -0.0465 0.3064 0.049 Uiso 1 1 calc R
C8 C 0.1850(7) -0.0444(4) 0.2266(6) 0.0359(14) Uani 1 1 d .
H8 H 0.1099 -0.0684 0.2356 0.043 Uiso 1 1 calc R
C11 C 0.3965(7) 0.0258(4) 0.1886(6) 0.0408(16) Uani 1 1 d .
H11 H 0.4701 0.0499 0.1761 0.049 Uiso 1 1 calc R
C7 C 0.1734(6) 0.0122(4) 0.1464(6) 0.0341(14) Uani 1 1 d .
H7 H 0.0898 0.0262 0.1033 0.041 Uiso 1 1 calc R
C9 C 0.3068(7) -0.0661(3) 0.2940(5) 0.0339(14) Uani 1 1 d .
C19 C 0.1582(7) 0.1011(4) -0.2733(6) 0.0404(16) Uani 1 1 d .
H19 H 0.1268 0.1492 -0.2801 0.049 Uiso 1 1 calc R
C15 C 0.2486(8) 0.0043(4) -0.1570(6) 0.0431(17) Uani 1 1 d .
H15 H 0.2830 -0.0158 -0.0817 0.052 Uiso 1 1 calc R
O3 O -0.5213(5) 0.1475(3) 0.0209(4) 0.0430(11) Uani 1 1 d .
O4 O -0.6199(4) 0.2207(3) -0.1283(4) 0.0391(11) Uani 1 1 d .
O6 O 0.3299(8) 0.3645(4) 0.9547(6) 0.0746(18) Uani 1 1 d GD
H6A H 0.2563 0.3743 0.9137 0.089 Uiso 1 1 d GD
H6B H 0.3681 0.3412 0.9131 0.089 Uiso 1 1 d GD
C17 C 0.1965(6) -0.0112(4) -0.3678(6) 0.0372(15) Uani 1 1 d .
C13 C 0.3283(7) -0.0793(4) 0.5132(6) 0.0418(16) Uani 1 1 d .
H13A H 0.3663 -0.1116 0.5796 0.050 Uiso 1 1 calc R
H13B H 0.3839 -0.0361 0.5200 0.050 Uiso 1 1 calc R
C16 C 0.2433(7) -0.0393(4) -0.2555(6) 0.0420(16) Uani 1 1 d .
H16 H 0.2716 -0.0880 -0.2456 0.050 Uiso 1 1 calc R
C14 C 0.1928(8) -0.0560(5) 0.5216(6) 0.0468(18) Uani 1 1 d .
H14A H 0.1516 -0.0272 0.4517 0.056 Uiso 1 1 calc R
H14B H 0.1394 -0.0995 0.5220 0.056 Uiso 1 1 calc R
C18 C 0.1518(7) 0.0620(4) -0.3762(6) 0.0415(16) Uani 1 1 d .
H18 H 0.1184 0.0836 -0.4504 0.050 Uiso 1 1 calc R
C12 C 0.3266(5) -0.1194(2) 0.3951(4) 0.0459(18) Uani 1 1 d .
H12A H 0.4091 -0.1452 0.4029 0.055 Uiso 1 1 calc R
H12B H 0.2563 -0.1555 0.3785 0.055 Uiso 1 1 calc R
O5 O 0.3013(5) 0.2548(2) 0.1225(4) 0.0610(15) Uani 1 1 d RD
H5A H 0.3379 0.2609 0.1933 0.073 Uiso 1 1 d RD
H5B H 0.276(8) 0.2953(13) 0.095(3) 0.073 Uiso 1 1 d D

loop_
_atom_site_aniso_label
_atom_site_aniso_U_11
_atom_site_aniso_U_22
_atom_site_aniso_U_33
_atom_site_aniso_U_23
_atom_site_aniso_U_13
_atom_site_aniso_U_12
O7 0.096(5) 0.061(4) 0.072(4) 0.016(3) 0.023(4) -0.005(4)
Cd1 0.0201(2) 0.0369(3) 0.0315(3) 0.00343(19) 0.00916(17) 0.00144(18)
S1 0.0246(7) 0.0388(8) 0.0289(7) 0.0092(6) 0.0098(6) 0.0028(6)
O2 0.033(3) 0.053(3) 0.050(3) 0.020(2) 0.012(2) 0.015(2)
C5 0.014(3) 0.032(3) 0.029(3) -0.002(2) 0.003(2) 0.002(2)
C2 0.017(3) 0.029(3) 0.035(3) -0.001(2) 0.013(2) -0.001(2)
O1 0.019(2) 0.049(3) 0.054(3) 0.007(2) 0.018(2) 0.0018(19)
N1 0.034(3) 0.038(3) 0.032(3) 0.004(2) 0.010(2) 0.002(2)
C3 0.026(3) 0.031(3) 0.034(3) 0.004(2) 0.016(3) -0.002(2)
C1 0.023(3) 0.035(3) 0.031(3) -0.007(3) 0.009(2) 0.000(2)
N2 0.032(3) 0.038(3) 0.035(3) 0.002(2) 0.011(2) -0.001(2)
C4 0.024(3) 0.033(3) 0.033(3) 0.004(3) 0.003(2) 0.004(2)
C6 0.018(3) 0.036(3) 0.046(4) -0.013(3) 0.012(3) -0.003(2)
C10 0.035(4) 0.051(4) 0.033(3) 0.003(3) 0.000(3) 0.007(3)
C8 0.039(4) 0.038(4) 0.033(3) -0.003(3) 0.015(3) -0.007(3)
C11 0.027(3) 0.052(4) 0.043(4) 0.010(3) 0.008(3) -0.001(3)
C7 0.030(3) 0.041(4) 0.031(3) 0.001(3) 0.007(3) -0.002(3)
C9 0.046(4) 0.031(3) 0.024(3) -0.004(2) 0.009(3) 0.001(3)
C19 0.040(4) 0.045(4) 0.036(4) 0.009(3) 0.008(3) 0.004(3)
C15 0.059(5) 0.040(4) 0.031(3) 0.005(3) 0.013(3) 0.001(3)
O3 0.035(3) 0.051(3) 0.046(3) 0.006(2) 0.017(2) -0.005(2)
O4 0.015(2) 0.054(3) 0.048(3) -0.001(2) 0.0086(19) 0.0037(19)
O6 0.081(5) 0.066(4) 0.081(5) -0.006(4) 0.029(4) 0.001(4)
C17 0.030(3) 0.048(4) 0.034(3) -0.002(3) 0.007(3) -0.006(3)
C13 0.056(5) 0.043(4) 0.024(3) 0.002(3) 0.005(3) 0.004(3)
C16 0.057(5) 0.037(4) 0.032(3) -0.001(3) 0.010(3) -0.001(3)
C14 0.051(4) 0.061(5) 0.029(3) -0.010(3) 0.010(3) -0.009(4)
C18 0.038(4) 0.055(4) 0.030(3) 0.005(3) 0.007(3) -0.002(3)
C12 0.069(5) 0.037(4) 0.033(4) 0.002(3) 0.015(3) 0.009(3)
O5 0.083(4) 0.055(3) 0.043(3) -0.011(3) 0.014(3) -0.001(3)

loop_
_atom_type_symbol
_atom_type_description
_atom_type_scat_dispersion_real
_atom_type_scat_dispersion_imag
_atom_type_scat_source
C C 0.0033 0.0016 'International Tables Vol C Tables 4.2.6.8 and 6.1.1.4'
H H 0.0000 0.0000 'International Tables Vol C Tables 4.2.6.8 and 6.1.1.4'
N N 0.0061 0.0033 'International Tables Vol C Tables 4.2.6.8 and 6.1.1.4'
O O 0.0106 0.0060 'International Tables Vol C Tables 4.2.6.8 and 6.1.1.4'
Cd Cd -0.8075 1.2024 'International Tables Vol C Tables 4.2.6.8 and 6.1.1.4'
S S 0.1246 0.1234 'International Tables Vol C Tables 4.2.6.8 and 6.1.1.4'

loop_
_geom_angle_atom_site_label_1
_geom_angle_atom_site_label_2
_geom_angle_atom_site_label_3
_geom_angle
_geom_angle_site_symmetry_1
_geom_angle_site_symmetry_3
H7A O7 H7B 106.6 . .
O5 Cd1 N1 107.82(17) . .
O5 Cd1 N2 161.81(17) . .
N1 Cd1 N2 89.86(19) . .
O5 Cd1 O3 84.07(18) . 1_655
N1 Cd1 O3 87.88(18) . 1_655
N2 Cd1 O3 92.59(18) . 1_655
O5 Cd1 O1 85.65(17) . .
N1 Cd1 O1 133.15(17) . .
N2 Cd1 O1 85.18(18) . .
O3 Cd1 O1 138.81(16) 1_655 .
O5 Cd1 O2 87.65(19) . .
N1 Cd1 O2 81.30(17) . .
N2 Cd1 O2 99.52(19) . .
O3 Cd1 O2 163.69(17) 1_655 .
O1 Cd1 O2 53.96(15) . .
O5 Cd1 O4 83.24(16) . 1_655
N1 Cd1 O4 138.79(16) . 1_655
N2 Cd1 O4 80.50(17) . 1_655
O3 Cd1 O4 53.07(15) 1_655 1_655
O1 Cd1 O4 86.16(14) . 1_655
O2 Cd1 O4 139.69(15) . 1_655
C5 S1 C2 91.1(3) . .
C1 O2 Cd1 91.7(4) . .
C4 C5 C6 130.7(5) . .
C4 C5 S1 111.7(4) . .
C6 C5 S1 117.6(5) . .
C3 C2 C1 129.7(5) . .
C3 C2 S1 111.7(4) . .
C1 C2 S1 118.4(4) . .
C1 O1 Cd1 92.2(4) . .
C7 N1 C11 117.3(6) . .
C7 N1 Cd1 121.4(4) . .
C11 N1 Cd1 121.2(4) . .
C2 C3 C4 112.9(5) . .
C2 C3 H3 123.5 . .
C4 C3 H3 123.5 . .
O2 C1 O1 122.0(6) . .
O2 C1 C2 119.5(5) . .
O1 C1 C2 118.4(6) . .
C19 N2 C15 116.9(6) . .
C19 N2 Cd1 120.7(5) . .
C15 N2 Cd1 121.5(4) . .
C5 C4 C3 112.6(5) . .
C5 C4 H4 123.7 . .
C3 C4 H4 123.7 . .
O3 C6 O4 123.6(6) . .
O3 C6 C5 119.1(6) . .
O4 C6 C5 117.3(6) . .
C11 C10 C9 120.1(6) . .
C11 C10 H10 119.9 . .
C9 C10 H10 119.9 . .
C7 C8 C9 120.7(6) . .
C7 C8 H8 119.7 . .
C9 C8 H8 119.7 . .
N1 C11 C10 122.8(6) . .
N1 C11 H11 118.6 . .
C10 C11 H11 118.6 . .
N1 C7 C8 122.8(6) . .
N1 C7 H7 118.6 . .
C8 C7 H7 118.6 . .
C8 C9 C10 116.1(6) . .
C8 C9 C12 123.8(6) . .
C10 C9 C12 119.9(6) . .
N2 C19 C18 123.6(7) . .
N2 C19 H19 118.2 . .
C18 C19 H19 118.2 . .
N2 C15 C16 123.3(7) . .
N2 C15 H15 118.4 . .
C16 C15 H15 118.4 . .
C6 O3 Cd1 98.0(4) . 1_455
C6 O4 Cd1 85.4(4) . 1_455
H6A O6 H6B 107.6 . .
C16 C17 C18 116.9(6) . .
C16 C17 C14 122.1(7) . 1_554
C18 C17 C14 121.0(6) . 1_554
C14 C13 C12 112.7(6) . .
C14 C13 H13A 109.0 . .
C12 C13 H13A 109.0 . .
C14 C13 H13B 109.0 . .
C12 C13 H13B 109.0 . .
H13A C13 H13B 107.8 . .
C17 C16 C15 120.1(7) . .
C17 C16 H16 119.9 . .
C15 C16 H16 119.9 . .
C17 C14 C13 112.3(6) 1_556 .
C17 C14 H14A 109.1 1_556 .
C13 C14 H14A 109.1 . .
C17 C14 H14B 109.1 1_556 .
C13 C14 H14B 109.1 . .
H14A C14 H14B 107.9 . .
C19 C18 C17 119.1(6) . .
C19 C18 H18 120.4 . .
C17 C18 H18 120.4 . .
C9 C12 C13 110.9(4) . .
C9 C12 H12A 109.5 . .
C13 C12 H12A 109.5 . .
C9 C12 H12B 109.5 . .
C13 C12 H12B 109.5 . .
H12A C12 H12B 108.1 . .
Cd1 O5 H5A 133.4 . .
Cd1 O5 H5B 119(2) . .
H5A O5 H5B 107.1 . .

loop_
_geom_bond_atom_site_label_1
_geom_bond_atom_site_label_2
_geom_bond_distance
_geom_bond_site_symmetry_2
O7 H7A 0.8194 .
O7 H7B 0.8205 .
Cd1 O5 2.317(4) .
Cd1 N1 2.337(5) .
Cd1 N2 2.339(6) .
Cd1 O3 2.346(5) 1_655
Cd1 O1 2.403(4) .
Cd1 O2 2.426(5) .
Cd1 O4 2.597(5) 1_655
S1 C5 1.723(6) .
S1 C2 1.723(6) .
O2 C1 1.242(8) .
C5 C4 1.362(8) .
C5 C6 1.490(8) .
C2 C3 1.357(8) .
C2 C1 1.487(8) .
O1 C1 1.263(7) .
N1 C7 1.336(8) .
N1 C11 1.341(8) .
C3 C4 1.407(8) .
C3 H3 0.9300 .
N2 C19 1.332(8) .
N2 C15 1.335(9) .
C4 H4 0.9300 .
C6 O3 1.239(8) .
C6 O4 1.279(8) .
C10 C11 1.371(10) .
C10 C9 1.394(10) .
C10 H10 0.9300 .
C8 C7 1.370(9) .
C8 C9 1.379(9) .
C8 H8 0.9300 .
C11 H11 0.9300 .
C7 H7 0.9300 .
C9 C12 1.492(8) .
C19 C18 1.375(10) .
C19 H19 0.9300 .
C15 C16 1.378(10) .
C15 H15 0.9300 .
O3 Cd1 2.346(5) 1_455
O4 Cd1 2.597(5) 1_455
O6 H6A 0.8199 .
O6 H6B 0.8185 .
C17 C16 1.369(9) .
C17 C18 1.405(10) .
C17 C14 1.508(9) 1_554
C13 C14 1.512(11) .
C13 C12 1.545(8) .
C13 H13A 0.9700 .
C13 H13B 0.9700 .
C16 H16 0.9300 .
C14 C17 1.508(9) 1_556
C14 H14A 0.9700 .
C14 H14B 0.9700 .
C18 H18 0.9300 .
C12 H12A 0.9700 .
C12 H12B 0.9700 .
O5 H5A 0.8210 .
O5 H5B 0.820(10) .
